data_2209646
loop_
_publ_author_name
'Gui-Ling Zhang'
'Yan-Tuan Li'
'Zhi-Yong Wu'
'Yu-Lan Song'

_publ_section_title
;
 Sodium perchlorate in the space group <i>Pnma</i>
;
_journal_coeditor_code SG2022
_journal_issue 7
_journal_name_full 'Acta Crystallographica Section E'
_journal_page_first i150
_journal_page_last i151
_journal_paper_doi 10.1107/S1600536806022975
_journal_volume 62
_journal_year 2006
_chemical_formula_iupac 'X +, Cl O4 -'
_chemical_formula_moiety 'X +, Cl O4 -'
_chemical_formula_sum 'Cl X O4'
_chemical_formula_weight 122.44
_chemical_name_systematic
;
Sodium perchlorate
;
_space_group_IT_number 62
_symmetry_cell_setting orthorhombic
_symmetry_space_group_name_Hall '-P 2ac 2n'
_symmetry_space_group_name_H-M 'P n m a'
_atom_sites_solution_primary direct
_atom_sites_solution_secondary difmap
_cell_angle_alpha 90.00
_cell_angle_beta 90.00
_cell_angle_gamma 90.00
_cell_formula_units_Z 4
_cell_length_a 9.236(7)
_cell_length_b 5.809(4)
_cell_length_c 7.444(6)
_cell_measurement_reflns_used 184
_cell_measurement_temperature 571(2)
_cell_measurement_theta_max 25.0
_cell_measurement_theta_min 3.6
_cell_volume 399.4(5)
_computing_cell_refinement 'SAINT (Bruker, 2002)'
_computing_data_collection 'SMART (Bruker, 2002)'
_computing_data_reduction SAINT
_computing_molecular_graphics 'ORTEP-3 for Windows (Farrugia, 1997)'
_computing_publication_material 'WinGX (Farrugia, 1999)'
_computing_structure_refinement 'SHELXL97 (Sheldrick, 1997)'
_computing_structure_solution 'SHELXS97 (Sheldrick, 1997)'
_diffrn_ambient_temperature 571(2)
_diffrn_measured_fraction_theta_full 1.000
_diffrn_measured_fraction_theta_max 1.000
_diffrn_measurement_device_type 'Bruker APEX area-detector'
_diffrn_measurement_method '\f and \w'
_diffrn_radiation_monochromator graphite
_diffrn_radiation_source 'fine-focus sealed tube'
_diffrn_radiation_type MoK\a
_diffrn_radiation_wavelength 0.71073
_diffrn_reflns_av_R_equivalents 0.0323
_diffrn_reflns_av_sigmaI/netI 0.0208
_diffrn_reflns_limit_h_max 6
_diffrn_reflns_limit_h_min -10
_diffrn_reflns_limit_k_max 6
_diffrn_reflns_limit_k_min -6
_diffrn_reflns_limit_l_max 8
_diffrn_reflns_limit_l_min -8
_diffrn_reflns_number 1882
_diffrn_reflns_theta_full 25.02
_diffrn_reflns_theta_max 25.02
_diffrn_reflns_theta_min 3.52
_diffrn_standards_decay_% 0
_diffrn_standards_interval_time 0
_diffrn_standards_number 0
_exptl_absorpt_coefficient_mu 0.925
_exptl_absorpt_correction_T_max 0.8438
_exptl_absorpt_correction_T_min 0.7817
_exptl_absorpt_correction_type multi-scan
_exptl_absorpt_process_details '(SADABS; Bruker, 2002)'
_exptl_crystal_colour colorless
_exptl_crystal_density_diffrn 2.036
_exptl_crystal_density_method 'not measured'
_exptl_crystal_description block
_exptl_crystal_F_000 240
_exptl_crystal_size_max 0.28
_exptl_crystal_size_mid 0.23
_exptl_crystal_size_min 0.19
_refine_diff_density_max 0.534
_refine_diff_density_min -0.922
_refine_ls_extinction_method none
_refine_ls_goodness_of_fit_ref 1.082
_refine_ls_matrix_type full
_refine_ls_number_parameters 34
_refine_ls_number_reflns 387
_refine_ls_number_restraints 0
_refine_ls_restrained_S_all 1.082
_refine_ls_R_factor_all 0.0818
_refine_ls_R_factor_gt 0.0752
_refine_ls_shift/su_max 0.000
_refine_ls_shift/su_mean 0.000
_refine_ls_structure_factor_coef Fsqd
_refine_ls_weighting_details 'calc w=1/[\s^2^(Fo^2^)+(0.1006P)^2^+2.6942P] where P=(Fo^2^+2Fc^2^)/3'
_refine_ls_weighting_scheme calc
_refine_ls_wR_factor_gt 0.1925
_refine_ls_wR_factor_ref 0.2003
_reflns_number_gt 342
_reflns_number_total 387
_reflns_threshold_expression I>2\s(I)
_cod_data_source_file sg2022.cif
_cod_data_source_block I
_cod_depositor_comments
;
 Author have issued a corrigendum (doi: 10.1107/S2056989017006247) of the
 original publication (doi: 10.1107/S1600536806022975) that states that
 the NH4+ cation was incorrectly identified as the Na+ cation. Since
 a straighforward replacement of the Na+ ion with the NH4+ ion in the CIF
 file would most likely result in incorrect data, the 'Na' atom type
 was replaced with the 'X' atom type and the whole structure was marked
 as erroneous.

 Antanas Vaitkus,
 2017-06-07
;

loop_
_cod_entry_issue_id
_cod_entry_issue_origin
_cod_entry_issue_severity
_cod_entry_issue_description
1 experiment error
;
 Author have issued a corrigendum (doi: 10.1107/S2056989017006247) of the
 original publication (doi: 10.1107/S1600536806022975) that states that
 the NH4+ cation was incorrectly identified as the the Na+ cation. Since
 a straighforward replacement of the Na+ ion with NH4+ ion in the CIF
 file would most likely result in incorrect data, the 'Na' atom type
 was replaced with the 'X' atom type and the whole structure was marked
 as erroneous.
;

_cod_database_code 2209646
_cod_database_fobs_code 2209646

loop_
_symmetry_equiv_pos_as_xyz
'x, y, z'
'-x+1/2, -y, z+1/2'
'-x, y+1/2, -z'
'x+1/2, -y+1/2, -z+1/2'
'-x, -y, -z'
'x-1/2, y, -z-1/2'
'x, -y-1/2, z'
'-x-1/2, y-1/2, z-1/2'

loop_
_atom_site_type_symbol
_atom_site_label
_atom_site_fract_x
_atom_site_fract_y
_atom_site_fract_z
_atom_site_U_iso_or_equiv
_atom_site_adp_type
_atom_site_calc_flag
_atom_site_refinement_flags
_atom_site_occupancy
X X1 0.3191(7) 0.7500 0.3323(8) 0.102(2) Uani d S 1
Cl Cl1 0.56799(18) 0.2500 0.1917(2) 0.0292(8) Uani d S 1
O O1 0.5798(4) 0.4507(8) 0.3039(5) 0.0421(12) Uani d . 1
O O2 0.4314(6) 0.2500 0.1033(10) 0.060(2) Uani d S 1
O O3 0.6852(7) 0.2500 0.0656(8) 0.0491(17) Uani d S 1

loop_
_atom_site_aniso_label
_atom_site_aniso_U_11
_atom_site_aniso_U_22
_atom_site_aniso_U_33
_atom_site_aniso_U_12
_atom_site_aniso_U_13
_atom_site_aniso_U_23
X1 0.103(4) 0.105(5) 0.098(4) 0.000 -0.003(3) 0.000
Cl1 0.0312(11) 0.0288(12) 0.0277(11) 0.000 -0.0009(7) 0.000
O1 0.049(2) 0.034(2) 0.044(2) 0.0021(18) 0.0019(18) -0.0092(18)
O2 0.044(4) 0.068(5) 0.068(4) 0.000 -0.026(3) 0.000
O3 0.058(4) 0.053(4) 0.036(3) 0.000 0.018(3) 0.000

loop_
_atom_type_symbol
_atom_type_description
_atom_type_scat_dispersion_real
_atom_type_scat_dispersion_imag
_atom_type_scat_source
O O 0.0106 0.0060 'International Tables Vol C Tables 4.2.6.8 and 6.1.1.4'
Cl Cl 0.1484 0.1585 'International Tables Vol C Tables 4.2.6.8 and 6.1.1.4'
X 'Unknown type, inspect the _cod_depositor_comment data item for clarification' ? ? ?

loop_
_citation_author_citation_id
_citation_author_name
_citation_author_ordinal
primary 'Zhang, Gui-Ling' 1
primary 'Li, Yan-Tuan' 2
primary 'Wu, Zhi-Yong' 3
primary 'Song, Yu-Lan' 4
1 'Zhang, Gui-Ling' 1
1 'Li, Yan-Tuan' 2
1 'Wu, Zhi-Yong' 3
1 'Song, Yu-Lan' 4

loop_
_citation_id
_citation_coordinate_linkage
_citation_title
_citation_page_first
_citation_page_last
_citation_year
_citation_journal_volume
_citation_journal_issue
_citation_journal_full
_citation_journal_id_ASTM
_citation_journal_id_ISSN
_citation_doi
_citation_special_details
primary yes 'Sodium perchlorate in the space group <i>Pnma</i>' i150 i151 2006 62 7 'Acta Crystallographica, Section E: Structure Reports Online' ACSEBH 1600-5368 10.1107/S1600536806022975 'Citation relates to the original coordinate set'
1 no 'Sodium perchlorate in the space group Pnma. Corrigendum' 925 925 2017 73 6 'Acta Crystallographica, Section E: Crystallographic Communications' ACSECI 2056-9890 10.1107/S2056989017006247
;
 Citation is a corrigendum of the primary citation. It states that the NH4+
 cation was incorrectly identified as a Na+ cation.
;

loop_
_geom_angle_atom_site_label_1
_geom_angle_atom_site_label_2
_geom_angle_atom_site_label_3
_geom_angle_site_symmetry_1
_geom_angle_site_symmetry_3
_geom_angle
_geom_angle_publ_flag
O3 X1 O1 5_665 . 86.6(2) y
O3 X1 O1 5_665 7_575 86.6(2) y
O3 X1 O1 5_665 6_556 69.57(18) y
O3 X1 O1 5_665 4_465 69.57(18) y
O1 X1 O1 7_575 . 71.5(2) y
O1 X1 O1 7_575 6_556 156.0(2) y
O1 X1 O1 . 6_556 103.55(15) y
O1 X1 O1 7_575 4_465 103.55(15) y
O1 X1 O1 . 4_465 156.0(2) y
O1 X1 O1 6_556 4_465 71.1(2) y
O2 Cl1 O3 . . 111.5(4) ?
O2 Cl1 O1 . . 109.6(2) ?
O3 Cl1 O1 . . 108.8(2) ?
O2 Cl1 O1 . 7_565 109.6(2) ?
O3 Cl1 O1 . 7_565 108.8(2) ?
O1 Cl1 O1 . 7_565 108.3(3) ?
Cl1 O1 X1 . . 116.9(2) ?
Cl1 O1 X1 . 6_656 109.3(2) ?
X1 O1 X1 . 6_656 106.40(15) ?
Cl1 O3 X1 . 5_665 130.2(4) ?

loop_
_geom_bond_atom_site_label_1
_geom_bond_atom_site_label_2
_geom_bond_site_symmetry_2
_geom_bond_distance
_geom_bond_publ_flag
Cl1 O1 . 1.438(4) y
Cl1 O1 7_565 1.438(4) y
Cl1 O2 . 1.423(6) y
Cl1 O3 . 1.433(6) y
X1 O1 . 2.977(7) y
X1 O1 7_575 2.977(7) y
X1 O1 6_556 2.989(7) y
X1 O1 4_465 2.989(7) y
X1 O1 3_656 3.093(7) y
X1 O1 5_666 3.093(7) y
X1 O2 2_565 3.070(9) y
X1 O3 5_665 2.962(8) y
O1 X1 6_656 2.989(7) ?
O3 X1 5_665 2.962(8) ?

loop_
_geom_torsion_atom_site_label_1
_geom_torsion_atom_site_label_2
_geom_torsion_atom_site_label_3
_geom_torsion_atom_site_label_4
_geom_torsion_site_symmetry_1
_geom_torsion_site_symmetry_4
_geom_torsion
O2 Cl1 O1 X1 . . 5.1(4)
O3 Cl1 O1 X1 . . 127.3(3)
O1 Cl1 O1 X1 7_565 . -114.5(3)
O2 Cl1 O1 X1 . 6_656 -115.9(3)
O3 Cl1 O1 X1 . 6_656 6.4(3)
O1 Cl1 O1 X1 7_565 6_656 124.6(2)
O3 X1 O1 Cl1 5_665 . -51.4(3)
O1 X1 O1 Cl1 7_575 . -139.0(2)
O1 X1 O1 Cl1 6_556 . 16.6(3)
O1 X1 O1 Cl1 4_465 . -57.4(5)
O3 X1 O1 X1 5_665 6_656 70.97(19)
O1 X1 O1 X1 7_575 6_656 -16.55(15)
O1 X1 O1 X1 6_556 6_656 139.0(3)
O1 X1 O1 X1 4_465 6_656 65.1(5)
O2 Cl1 O3 X1 . 5_665 0.0
O1 Cl1 O3 X1 . 5_665 -121.1(2)
O1 Cl1 O3 X1 7_565 5_665 121.1(2)
